data_7250494
loop_
_publ_author_name
'Stati, Dumitru'
'van Leusen, Jan'
'Kravtsov, Victor Ch.'
'Chumakov, Yurii'
'K\"ogerler, Paul'
'Baca, Svetlana G.'

_publ_section_title
;
 Variations of heterometallic cores and magnetic properties in
 Co(iii)--Y/Ln isobutyrate clusters with N-butyldiethanolamine: from
 tetranuclear to octanuclear clusters
;
_journal_issue 23
_journal_name_full 'RSC Advances'
_journal_page_first 18209
_journal_page_last 18223
_journal_paper_doi 10.1039/D5RA02513C
_journal_volume 15
_journal_year 2025
_chemical_formula_sum 'C48 H96 Co2 Eu4 N6 O36'
_chemical_formula_weight 2059.00
_space_group_crystal_system triclinic
_space_group_IT_number 2
_space_group_name_Hall '-P 1'
_space_group_name_H-M_alt 'P -1'
_atom_sites_solution_hydrogens mixed
_audit_creation_method SHELXL-2016/6
_audit_update_record
;
2023-01-31 deposited with the CCDC.	2025-05-20 downloaded from the CCDC.
;
_cell_angle_alpha 79.429(5)
_cell_angle_beta 68.217(5)
_cell_angle_gamma 80.352(5)
_cell_formula_units_Z 1
_cell_length_a 12.378(5)
_cell_length_b 12.638(5)
_cell_length_c 13.230(5)
_cell_measurement_reflns_used 1506
_cell_measurement_temperature 100(2)
_cell_measurement_theta_max 21.25
_cell_measurement_theta_min 2.19
_cell_volume 1878.0(13)
_computing_cell_refinement 'Bruker SAINT'
_computing_data_collection 'Bruker APEX2'
_computing_data_reduction 'Bruker SAINT'
_computing_molecular_graphics 'Bruker SHELXTL'
_computing_publication_material 'Bruker SHELXTL'
_computing_structure_refinement 'SHELXL-2016/6 (Sheldrick, 2016)'
_computing_structure_solution 'SHELXS-97 (Sheldrick 2008)'
_diffrn_ambient_temperature 100(2)
_diffrn_measured_fraction_theta_full 1.000
_diffrn_measured_fraction_theta_max 0.999
_diffrn_measurement_device_type 'Bruker APEX-II CCD'
_diffrn_measurement_method '\f and \w scans'
_diffrn_radiation_type MoK\a
_diffrn_radiation_wavelength 0.71073
_diffrn_reflns_av_R_equivalents 0.0880
_diffrn_reflns_av_unetI/netI 0.0906
_diffrn_reflns_Laue_measured_fraction_full 1.000
_diffrn_reflns_Laue_measured_fraction_max 0.999
_diffrn_reflns_limit_h_max 14
_diffrn_reflns_limit_h_min -14
_diffrn_reflns_limit_k_max 15
_diffrn_reflns_limit_k_min -15
_diffrn_reflns_limit_l_max 15
_diffrn_reflns_limit_l_min -15
_diffrn_reflns_number 20494
_diffrn_reflns_point_group_measured_fraction_full 1.000
_diffrn_reflns_point_group_measured_fraction_max 0.999
_diffrn_reflns_theta_full 25.242
_diffrn_reflns_theta_max 25.406
_diffrn_reflns_theta_min 1.649
_exptl_absorpt_coefficient_mu 3.809
_exptl_absorpt_correction_T_max 0.7452
_exptl_absorpt_correction_T_min 0.4613
_exptl_absorpt_correction_type multi-scan
_exptl_absorpt_process_details sadabs
_exptl_crystal_colour violet
_exptl_crystal_density_diffrn 1.821
_exptl_crystal_description block
_exptl_crystal_F_000 1020
_exptl_crystal_size_max 0.600
_exptl_crystal_size_mid 0.400
_exptl_crystal_size_min 0.250
_refine_diff_density_max 0.982
_refine_diff_density_min -1.667
_refine_diff_density_rms 0.196
_refine_ls_extinction_method none
_refine_ls_goodness_of_fit_ref 1.026
_refine_ls_hydrogen_treatment constr
_refine_ls_matrix_type full
_refine_ls_number_parameters 430
_refine_ls_number_reflns 6896
_refine_ls_number_restraints 0
_refine_ls_restrained_S_all 1.026
_refine_ls_R_factor_all 0.0701
_refine_ls_R_factor_gt 0.0458
_refine_ls_shift/su_max 0.002
_refine_ls_shift/su_mean 0.000
_refine_ls_structure_factor_coef Fsqd
_refine_ls_weighting_details 'w=1/[\s^2^(Fo^2^)+(0.0326P)^2^+0.3652P] where P=(Fo^2^+2Fc^2^)/3'
_refine_ls_weighting_scheme calc
_refine_ls_wR_factor_gt 0.0928
_refine_ls_wR_factor_ref 0.1030
_reflns_Friedel_coverage 0.000
_reflns_number_gt 5088
_reflns_number_total 6896
_reflns_threshold_expression 'I > 2\s(I)'
_cod_data_source_file d5ra02513c2.cif
_cod_data_source_block h22_0m
_cod_original_cell_volume 1877.9(12)
_cod_database_code 7250494
_shelx_shelxl_version_number 2016/6
_shelx_space_group_comment
; 
The symmetry employed for this shelxl refinement is uniquely defined 
by the following loop, which should always be used as a source of 
symmetry information in preference to the above space-group names. 
They are only intended as comments. 
;
_shelx_estimated_absorpt_t_min 0.208
_shelx_estimated_absorpt_t_max 0.449

loop_
_space_group_symop_operation_xyz
'x, y, z'
'-x, -y, -z'

loop_
_atom_site_label
_atom_site_type_symbol
_atom_site_fract_x
_atom_site_fract_y
_atom_site_fract_z
_atom_site_U_iso_or_equiv
_atom_site_adp_type
_atom_site_occupancy
_atom_site_site_symmetry_order
_atom_site_calc_flag
_atom_site_refinement_flags_posn
_atom_site_refinement_flags_adp
_atom_site_refinement_flags_occupancy
_atom_site_disorder_assembly
_atom_site_disorder_group
Eu1 Eu 0.30273(3) 1.03872(3) 0.17090(3) 0.01260(11) Uani 1 1 d . . . . .
Eu2 Eu 0.06796(3) 0.90565(3) 0.09965(3) 0.01215(11) Uani 1 1 d . . . . .
Co1 Co 0.19946(9) 0.80010(8) 0.27564(8) 0.0122(2) Uani 1 1 d . . . . .
C1 C 0.4424(7) 0.8000(6) 0.2394(6) 0.0146(17) Uani 1 1 d . . . . .
C2 C 0.5496(7) 0.7400(7) 0.2649(6) 0.0210(19) Uani 1 1 d . . . . .
H2 H 0.621343 0.773517 0.213980 0.025 Uiso 1 1 calc R U . . .
C3 C 0.5642(8) 0.6195(7) 0.2526(8) 0.036(2) Uani 1 1 d . . . . .
H3A H 0.494221 0.586456 0.303011 0.054 Uiso 1 1 calc R U . . .
H3B H 0.632820 0.583025 0.269895 0.054 Uiso 1 1 calc R U . . .
H3C H 0.575008 0.612033 0.176873 0.054 Uiso 1 1 calc R U . . .
C4 C 0.5304(9) 0.7532(9) 0.3839(8) 0.048(3) Uani 1 1 d . . . . .
H4A H 0.467746 0.710670 0.434531 0.072 Uiso 1 1 calc R U . . .
H4B H 0.508356 0.829711 0.393996 0.072 Uiso 1 1 calc R U . . .
H4C H 0.602853 0.727465 0.398906 0.072 Uiso 1 1 calc R U . . .
C5 C 0.1738(7) 0.6493(7) 0.1471(6) 0.0159(18) Uani 1 1 d . . . . .
C6 C 0.1985(7) 0.5348(6) 0.1220(6) 0.0169(18) Uani 1 1 d . . . . .
H6 H 0.130600 0.518724 0.105858 0.020 Uiso 1 1 calc R U . . .
C7 C 0.2102(8) 0.4527(7) 0.2179(7) 0.031(2) Uani 1 1 d . . . . .
H7A H 0.279720 0.462811 0.232336 0.047 Uiso 1 1 calc R U . . .
H7B H 0.218004 0.379313 0.199895 0.047 Uiso 1 1 calc R U . . .
H7C H 0.140491 0.463055 0.283321 0.047 Uiso 1 1 calc R U . . .
C8 C 0.3059(8) 0.5256(7) 0.0187(7) 0.037(3) Uani 1 1 d . . . . .
H8A H 0.291844 0.575086 -0.042546 0.056 Uiso 1 1 calc R U . . .
H8B H 0.321647 0.451122 0.001504 0.056 Uiso 1 1 calc R U . . .
H8C H 0.373412 0.544706 0.030571 0.056 Uiso 1 1 calc R U . . .
C9 C -0.2146(7) 1.0220(6) 0.1742(7) 0.0180(18) Uani 1 1 d . . . . .
C10 C -0.3270(7) 1.0516(8) 0.2631(7) 0.030(2) Uani 1 1 d . . . . .
H10 H -0.388580 1.016072 0.253964 0.036 Uiso 1 1 calc R U . . .
C11 C -0.3258(9) 1.0107(9) 0.3771(7) 0.048(2) Uani 1 1 d . . . . .
H11A H -0.309916 0.931583 0.385581 0.071 Uiso 1 1 calc R U . . .
H11B H -0.402126 1.031963 0.431239 0.071 Uiso 1 1 calc R U . . .
H11C H -0.264716 1.041979 0.388687 0.071 Uiso 1 1 calc R U . . .
C12 C -0.3627(9) 1.1743(9) 0.2486(8) 0.048(2) Uani 1 1 d . . . . .
H12A H -0.306954 1.212076 0.261537 0.071 Uiso 1 1 calc R U . . .
H12B H -0.441327 1.191055 0.301298 0.071 Uiso 1 1 calc R U . . .
H12C H -0.362422 1.198030 0.173722 0.071 Uiso 1 1 calc R U . . .
C13 C 0.0692(7) 1.1442(6) 0.0839(6) 0.0164(18) Uani 1 1 d . . . . .
C14 C 0.0653(7) 1.2619(6) 0.0879(7) 0.0196(19) Uani 1 1 d . . . . .
H14 H 0.114639 1.270619 0.130355 0.024 Uiso 1 1 calc R U . . .
C15 C 0.1139(8) 1.3218(6) -0.0264(7) 0.030(2) Uani 1 1 d . . . . .
H15A H 0.196670 1.295453 -0.060273 0.045 Uiso 1 1 calc R U . . .
H15B H 0.106442 1.399482 -0.022404 0.045 Uiso 1 1 calc R U . . .
H15C H 0.070206 1.309333 -0.070793 0.045 Uiso 1 1 calc R U . . .
C16 C -0.0615(9) 1.3079(7) 0.1480(8) 0.039(3) Uani 1 1 d . . . . .
H16A H -0.110926 1.300200 0.107128 0.058 Uiso 1 1 calc R U . . .
H16B H -0.063617 1.384719 0.152912 0.058 Uiso 1 1 calc R U . . .
H16C H -0.090608 1.268175 0.222016 0.058 Uiso 1 1 calc R U . . .
C17 C 0.1437(9) 0.8132(7) 0.4963(7) 0.0308(16) Uani 1 1 d . . . . .
H17A H 0.067546 0.826196 0.555806 0.037 Uiso 1 1 calc R U . . .
H17B H 0.201601 0.778958 0.530982 0.037 Uiso 1 1 calc R U . . .
C18 C 0.1791(13) 0.9150(9) 0.4359(8) 0.071(5) Uani 1 1 d . . . . .
H18A H 0.117158 0.972352 0.468181 0.086 Uiso 1 1 calc R U . . .
H18B H 0.250666 0.926605 0.447220 0.086 Uiso 1 1 calc R U . . .
C19 C 0.0047(8) 0.7310(7) 0.4493(7) 0.0308(16) Uani 1 1 d . . . . .
H19A H -0.042434 0.730790 0.528304 0.037 Uiso 1 1 calc R U . . .
H19B H -0.003601 0.663357 0.426412 0.037 Uiso 1 1 calc R U . . .
C20 C -0.0380(7) 0.8282(7) 0.3828(6) 0.025(2) Uani 1 1 d . . . . .
H20A H -0.113842 0.817500 0.379273 0.030 Uiso 1 1 calc R U . . .
H20B H -0.048996 0.894243 0.417405 0.030 Uiso 1 1 calc R U . . .
C21 C 0.1880(7) 0.6274(6) 0.4555(6) 0.0192(19) Uani 1 1 d . . . . .
H21A H 0.269930 0.633781 0.446165 0.023 Uiso 1 1 calc R U . . .
H21B H 0.190780 0.582799 0.400226 0.023 Uiso 1 1 calc R U . . .
C22 C 0.1316(8) 0.5668(7) 0.5680(6) 0.024(2) Uani 1 1 d . . . . .
H22A H 0.050454 0.556917 0.577999 0.029 Uiso 1 1 calc R U . . .
H22B H 0.128262 0.609892 0.624689 0.029 Uiso 1 1 calc R U . . .
C23 C 0.2001(7) 0.4564(7) 0.5826(7) 0.025(2) Uani 1 1 d . . . . .
H23A H 0.281497 0.466554 0.571540 0.030 Uiso 1 1 calc R U . . .
H23B H 0.202895 0.413396 0.526030 0.030 Uiso 1 1 calc R U . . .
C24 C 0.1452(8) 0.3939(7) 0.6964(7) 0.027(2) Uani 1 1 d . . . . .
H24A H 0.141405 0.436613 0.752647 0.041 Uiso 1 1 calc R U . . .
H24B H 0.193067 0.324752 0.703214 0.041 Uiso 1 1 calc R U . . .
H24C H 0.066060 0.380376 0.706169 0.041 Uiso 1 1 calc R U . . .
O1 O 0.2510(4) 0.8791(4) 0.1307(4) 0.0109(11) Uani 1 1 d . . . . .
H1 H 0.315217 0.840127 0.076813 0.013 Uiso 1 1 d R U . . .
O2 O 0.3520(4) 0.7511(4) 0.2770(4) 0.0141(12) Uani 1 1 d . . . . .
O3 O 0.4503(4) 0.8957(4) 0.1863(4) 0.0149(12) Uani 1 1 d . . . . .
O4 O 0.2052(4) 0.6670(4) 0.2251(4) 0.0159(12) Uani 1 1 d . . . . .
O5 O 0.1288(5) 0.7221(4) 0.0908(4) 0.0166(12) Uani 1 1 d . . . . .
O6 O -0.1300(5) 0.9654(4) 0.1970(4) 0.0200(13) Uani 1 1 d . . . . .
O7 O -0.2103(4) 1.0557(4) 0.0761(4) 0.0164(12) Uani 1 1 d . . . . .
O8 O 0.1117(4) 1.0734(4) 0.1461(4) 0.0148(12) Uani 1 1 d . . . . .
O9 O 0.0231(4) 1.1110(4) 0.0259(4) 0.0151(12) Uani 1 1 d . . . . .
O10 O 0.2010(4) 0.9289(4) 0.3265(4) 0.0143(12) Uani 1 1 d . . . . .
O11 O 0.0465(4) 0.8394(4) 0.2768(4) 0.0157(12) Uani 1 1 d . . . . .
O12 O 0.3654(5) 1.0974(4) 0.3070(4) 0.0180(12) Uani 1 1 d . . . . .
O13 O 0.1931(5) 1.1669(4) 0.3076(4) 0.0192(13) Uani 1 1 d . . . . .
O14 O 0.2690(5) 1.2213(5) 0.4107(5) 0.0274(14) Uani 1 1 d . . . . .
O15 O 0.5001(4) 1.1000(4) 0.0664(4) 0.0161(12) Uani 1 1 d . . . . .
O16 O 0.3593(5) 1.2315(4) 0.0923(4) 0.0194(13) Uani 1 1 d . . . . .
O17 O 0.5387(5) 1.2634(4) -0.0102(5) 0.0259(14) Uani 1 1 d . . . . .
O18 O 0.3301(4) 1.0775(4) -0.0262(4) 0.0157(12) Uani 1 1 d . . . . .
H18C H 0.290619 1.040206 -0.055858 0.019 Uiso 1 1 d R U . . .
H18D H 0.380197 1.129795 -0.072539 0.019 Uiso 1 1 d R U . . .
N1 N 0.1320(6) 0.7373(5) 0.4301(5) 0.0145(14) Uani 1 1 d . . . . .
N2 N 0.2760(6) 1.1646(5) 0.3429(6) 0.0203(16) Uani 1 1 d . . . . .
N3 N 0.4667(6) 1.2005(5) 0.0493(5) 0.0183(16) Uani 1 1 d . . . . .

loop_
_atom_site_aniso_label
_atom_site_aniso_U_11
_atom_site_aniso_U_22
_atom_site_aniso_U_33
_atom_site_aniso_U_23
_atom_site_aniso_U_13
_atom_site_aniso_U_12
Eu1 0.0121(2) 0.0136(2) 0.0134(2) -0.00379(17) -0.00530(18) -0.00070(17)
Eu2 0.0125(2) 0.0142(2) 0.0110(2) -0.00336(16) -0.00472(17) -0.00147(17)
Co1 0.0125(5) 0.0141(5) 0.0109(5) -0.0030(4) -0.0047(5) -0.0007(4)
C1 0.013(4) 0.023(5) 0.011(4) -0.012(4) -0.006(3) 0.006(4)
C2 0.022(5) 0.024(5) 0.016(4) 0.006(4) -0.008(4) -0.005(4)
C3 0.030(6) 0.030(5) 0.052(7) -0.014(5) -0.022(5) 0.012(5)
C4 0.045(7) 0.076(8) 0.035(6) -0.012(6) -0.032(6) 0.008(6)
C5 0.013(4) 0.029(5) 0.007(4) -0.002(4) -0.001(3) -0.010(4)
C6 0.016(4) 0.021(4) 0.017(4) -0.010(4) -0.006(4) -0.002(4)
C7 0.043(6) 0.016(5) 0.030(5) -0.002(4) -0.007(5) -0.003(4)
C8 0.045(6) 0.024(5) 0.032(6) -0.011(4) -0.001(5) 0.005(5)
C9 0.018(5) 0.019(4) 0.020(5) -0.008(4) -0.007(4) -0.003(4)
C10 0.013(5) 0.049(6) 0.024(5) -0.011(5) -0.003(4) 0.004(4)
C11 0.035(4) 0.075(6) 0.026(4) -0.017(4) -0.004(3) 0.005(4)
C12 0.035(4) 0.075(6) 0.026(4) -0.017(4) -0.004(3) 0.005(4)
C13 0.018(4) 0.025(4) 0.008(4) -0.001(3) -0.006(4) -0.004(4)
C14 0.030(5) 0.018(4) 0.022(5) -0.008(4) -0.019(4) -0.002(4)
C15 0.037(6) 0.011(4) 0.039(6) -0.004(4) -0.007(5) -0.009(4)
C16 0.048(7) 0.022(5) 0.038(6) -0.018(5) -0.003(5) 0.003(5)
C17 0.042(4) 0.037(4) 0.014(3) -0.001(3) -0.009(3) -0.011(3)
C18 0.149(14) 0.045(7) 0.020(6) 0.000(5) -0.012(7) -0.057(8)
C19 0.042(4) 0.037(4) 0.014(3) -0.001(3) -0.009(3) -0.011(3)
C20 0.014(4) 0.044(6) 0.010(4) 0.003(4) -0.002(4) 0.003(4)
C21 0.016(4) 0.013(4) 0.021(5) 0.000(4) -0.002(4) 0.004(4)
C22 0.030(5) 0.024(5) 0.013(4) 0.000(4) -0.002(4) -0.002(4)
C23 0.015(5) 0.031(5) 0.022(5) 0.005(4) -0.001(4) -0.003(4)
C24 0.028(5) 0.026(5) 0.027(5) 0.003(4) -0.011(4) -0.006(4)
O1 0.011(3) 0.011(3) 0.014(3) -0.006(2) -0.006(2) -0.001(2)
O2 0.014(3) 0.016(3) 0.016(3) -0.006(2) -0.007(2) 0.000(2)
O3 0.018(3) 0.012(3) 0.015(3) -0.002(2) -0.006(2) -0.001(2)
O4 0.014(3) 0.017(3) 0.018(3) -0.001(2) -0.007(2) -0.002(2)
O5 0.021(3) 0.016(3) 0.015(3) 0.001(2) -0.010(3) -0.003(2)
O6 0.015(3) 0.031(3) 0.015(3) -0.004(3) -0.007(3) -0.002(3)
O7 0.015(3) 0.021(3) 0.014(3) -0.002(2) -0.006(2) -0.002(2)
O8 0.013(3) 0.016(3) 0.018(3) -0.004(2) -0.009(2) -0.001(2)
O9 0.017(3) 0.018(3) 0.012(3) -0.009(2) -0.006(2) 0.002(2)
O10 0.016(3) 0.016(3) 0.014(3) -0.004(2) -0.008(2) -0.001(2)
O11 0.015(3) 0.021(3) 0.010(3) -0.004(2) -0.004(2) 0.000(2)
O12 0.013(3) 0.023(3) 0.021(3) -0.008(3) -0.006(3) -0.002(3)
O13 0.013(3) 0.021(3) 0.023(3) -0.006(3) -0.004(3) -0.001(2)
O14 0.027(4) 0.033(4) 0.026(3) -0.020(3) -0.006(3) -0.003(3)
O15 0.016(3) 0.011(3) 0.021(3) -0.001(2) -0.006(3) -0.004(2)
O16 0.012(3) 0.016(3) 0.027(3) -0.009(3) -0.002(3) 0.003(2)
O17 0.027(4) 0.022(3) 0.024(3) -0.003(3) -0.002(3) -0.009(3)
O18 0.017(3) 0.018(3) 0.017(3) -0.004(2) -0.008(2) -0.005(2)
N1 0.018(4) 0.014(3) 0.013(3) -0.004(3) -0.005(3) -0.002(3)
N2 0.019(4) 0.019(4) 0.021(4) -0.003(3) -0.003(3) -0.007(3)
N3 0.030(4) 0.019(4) 0.008(3) -0.002(3) -0.006(3) -0.009(3)

loop_
_atom_type_symbol
_atom_type_description
_atom_type_scat_dispersion_real
_atom_type_scat_dispersion_imag
_atom_type_scat_source
C C 0.0033 0.0016 'International Tables Vol C Tables 4.2.6.8 and 6.1.1.4'
H H 0.0000 0.0000 'International Tables Vol C Tables 4.2.6.8 and 6.1.1.4'
N N 0.0061 0.0033 'International Tables Vol C Tables 4.2.6.8 and 6.1.1.4'
O O 0.0106 0.0060 'International Tables Vol C Tables 4.2.6.8 and 6.1.1.4'
Co Co 0.3494 0.9721 'International Tables Vol C Tables 4.2.6.8 and 6.1.1.4'
Eu Eu -0.1578 3.6682 'International Tables Vol C Tables 4.2.6.8 and 6.1.1.4'

loop_
_geom_angle_atom_site_label_1
_geom_angle_atom_site_label_2
_geom_angle_atom_site_label_3
_geom_angle
_geom_angle_site_symmetry_1
_geom_angle_site_symmetry_3
_geom_angle_publ_flag
O10 Eu1 O3 77.97(17) . . ?
O10 Eu1 O1 66.63(17) . . ?
O3 Eu1 O1 73.49(16) . . ?
O10 Eu1 O8 82.47(17) . . ?
O3 Eu1 O8 141.67(17) . . ?
O1 Eu1 O8 68.53(16) . . ?
O10 Eu1 O18 139.30(17) . . ?
O3 Eu1 O18 105.89(17) . . ?
O1 Eu1 O18 75.61(16) . . ?
O8 Eu1 O18 69.73(17) . . ?
O10 Eu1 O12 80.58(17) . . ?
O3 Eu1 O12 78.79(17) . . ?
O1 Eu1 O12 140.50(17) . . ?
O8 Eu1 O12 129.94(17) . . ?
O18 Eu1 O12 140.11(17) . . ?
O10 Eu1 O15 142.37(17) . . ?
O3 Eu1 O15 70.19(17) . . ?
O1 Eu1 O15 120.07(17) . . ?
O8 Eu1 O15 135.16(17) . . ?
O18 Eu1 O15 70.77(17) . . ?
O12 Eu1 O15 74.12(17) . . ?
O10 Eu1 O13 75.74(18) . . ?
O3 Eu1 O13 126.53(17) . . ?
O1 Eu1 O13 132.26(17) . . ?
O8 Eu1 O13 78.65(17) . . ?
O18 Eu1 O13 124.26(17) . . ?
O12 Eu1 O13 51.58(17) . . ?
O15 Eu1 O13 107.67(17) . . ?
O10 Eu1 O16 144.98(17) . . ?
O3 Eu1 O16 119.52(17) . . ?
O1 Eu1 O16 144.40(17) . . ?
O8 Eu1 O16 95.10(17) . . ?
O18 Eu1 O16 69.00(17) . . ?
O12 Eu1 O16 74.38(17) . . ?
O15 Eu1 O16 50.74(16) . . ?
O13 Eu1 O16 69.57(17) . . ?
O10 Eu1 N2 78.50(18) . . ?
O3 Eu1 N2 103.44(18) . . ?
O1 Eu1 N2 144.95(17) . . ?
O8 Eu1 N2 104.50(18) . . ?
O18 Eu1 N2 136.07(17) . . ?
O12 Eu1 N2 25.81(17) . . ?
O15 Eu1 N2 89.69(18) . . ?
O13 Eu1 N2 25.87(17) . . ?
O16 Eu1 N2 68.27(18) . . ?
O10 Eu1 N3 154.06(17) . . ?
O3 Eu1 N3 95.18(18) . . ?
O1 Eu1 N3 135.83(17) . . ?
O8 Eu1 N3 115.55(18) . . ?
O18 Eu1 N3 66.62(17) . . ?
O12 Eu1 N3 73.52(17) . . ?
O15 Eu1 N3 25.45(17) . . ?
O13 Eu1 N3 89.15(18) . . ?
O16 Eu1 N3 25.32(17) . . ?
N2 Eu1 N3 78.88(18) . . ?
O10 Eu1 Co1 33.04(12) . . ?
O3 Eu1 Co1 66.76(13) . . ?
O1 Eu1 Co1 34.60(12) . . ?
O8 Eu1 Co1 78.90(12) . . ?
O18 Eu1 Co1 110.10(12) . . ?
O12 Eu1 Co1 108.01(13) . . ?
O15 Eu1 Co1 135.30(12) . . ?
O13 Eu1 Co1 107.11(13) . . ?
O16 Eu1 Co1 173.72(12) . . ?
N2 Eu1 Co1 111.24(13) . . ?
N3 Eu1 Co1 160.58(14) . . ?
O11 Eu2 O5 77.40(18) . . ?
O11 Eu2 O7 142.68(18) . 2_575 ?
O5 Eu2 O7 89.01(18) . 2_575 ?
O11 Eu2 O6 76.95(18) . . ?
O5 Eu2 O6 120.47(19) . . ?
O7 Eu2 O6 138.11(18) 2_575 . ?
O11 Eu2 O9 136.19(18) . 2_575 ?
O5 Eu2 O9 84.39(17) . 2_575 ?
O7 Eu2 O9 75.10(17) 2_575 2_575 ?
O6 Eu2 O9 78.79(17) . 2_575 ?
O11 Eu2 O1 67.84(17) . . ?
O5 Eu2 O1 75.94(17) . . ?
O7 Eu2 O1 75.21(17) 2_575 . ?
O6 Eu2 O1 136.77(17) . . ?
O9 Eu2 O1 144.43(17) 2_575 . ?
O11 Eu2 O8 84.15(17) . . ?
O5 Eu2 O8 143.51(17) . . ?
O7 Eu2 O8 86.95(17) 2_575 . ?
O6 Eu2 O8 84.67(17) . . ?
O9 Eu2 O8 129.03(17) 2_575 . ?
O1 Eu2 O8 67.96(16) . . ?
O11 Eu2 O9 125.32(17) . . ?
O5 Eu2 O9 157.26(16) . . ?
O7 Eu2 O9 72.05(17) 2_575 . ?
O6 Eu2 O9 71.13(17) . . ?
O9 Eu2 O9 78.76(18) 2_575 . ?
O1 Eu2 O9 109.85(16) . . ?
O8 Eu2 O9 50.28(16) . . ?
O11 Eu2 C13 105.32(19) . . ?
O5 Eu2 C13 162.4(2) . . ?
O7 Eu2 C13 78.37(19) 2_575 . ?
O6 Eu2 C13 76.8(2) . . ?
O9 Eu2 C13 103.88(19) 2_575 . ?
O1 Eu2 C13 88.82(18) . . ?
O8 Eu2 C13 25.15(17) . . ?
O9 Eu2 C13 25.13(17) . . ?
O11 Eu2 Co1 33.42(13) . . ?
O5 Eu2 Co1 67.99(12) . . ?
O7 Eu2 Co1 109.27(13) 2_575 . ?
O6 Eu2 Co1 109.28(13) . . ?
O9 Eu2 Co1 151.68(12) 2_575 . ?
O1 Eu2 Co1 35.32(12) . . ?
O8 Eu2 Co1 79.25(11) . . ?
O9 Eu2 Co1 129.52(11) . . ?
C13 Eu2 Co1 104.40(14) . . ?
O11 Eu2 Eu2 146.63(13) . 2_575 ?
O5 Eu2 Eu2 124.55(12) . 2_575 ?
O7 Eu2 Eu2 68.46(12) 2_575 2_575 ?
O6 Eu2 Eu2 70.19(13) . 2_575 ?
O9 Eu2 Eu2 41.82(12) 2_575 2_575 ?
O1 Eu2 Eu2 136.82(12) . 2_575 ?
O8 Eu2 Eu2 87.22(11) . 2_575 ?
O9 Eu2 Eu2 36.94(10) . 2_575 ?
C13 Eu2 Eu2 62.06(14) . 2_575 ?
Co1 Eu2 Eu2 166.42(3) . 2_575 ?
O11 Eu2 Eu1 73.84(13) . . ?
O5 Eu2 Eu1 108.83(13) . . ?
O7 Eu2 Eu1 78.18(12) 2_575 . ?
O6 Eu2 Eu1 113.92(13) . . ?
O9 Eu2 Eu1 149.92(12) 2_575 . ?
O1 Eu2 Eu1 32.96(11) . . ?
O8 Eu2 Eu1 35.03(11) . . ?
O9 Eu2 Eu1 80.10(11) . . ?
C13 Eu2 Eu1 56.79(14) . . ?
Co1 Eu2 Eu1 52.75(3) . . ?
Eu2 Eu2 Eu1 114.41(3) 2_575 . ?
O11 Co1 O10 92.3(2) . . ?
O11 Co1 O2 176.4(2) . . ?
O10 Co1 O2 90.7(2) . . ?
O11 Co1 O4 90.6(2) . . ?
O10 Co1 O4 177.1(2) . . ?
O2 Co1 O4 86.4(2) . . ?
O11 Co1 O1 87.2(2) . . ?
O10 Co1 O1 86.5(2) . . ?
O2 Co1 O1 95.0(2) . . ?
O4 Co1 O1 94.1(2) . . ?
O11 Co1 N1 87.7(2) . . ?
O10 Co1 N1 87.6(2) . . ?
O2 Co1 N1 90.3(2) . . ?
O4 Co1 N1 92.1(2) . . ?
O1 Co1 N1 172.1(2) . . ?
O11 Co1 Eu2 41.99(15) . . ?
O10 Co1 Eu2 97.65(15) . . ?
O2 Co1 Eu2 139.47(16) . . ?
O4 Co1 Eu2 84.79(15) . . ?
O1 Co1 Eu2 46.53(14) . . ?
N1 Co1 Eu2 129.41(19) . . ?
O11 Co1 Eu1 98.59(16) . . ?
O10 Co1 Eu1 42.28(16) . . ?
O2 Co1 Eu1 85.00(16) . . ?
O4 Co1 Eu1 137.56(16) . . ?
O1 Co1 Eu1 45.65(14) . . ?
N1 Co1 Eu1 129.39(18) . . ?
Eu2 Co1 Eu1 75.52(3) . . ?
O2 C1 O3 125.8(7) . . ?
O2 C1 C2 116.0(7) . . ?
O3 C1 C2 118.2(7) . . ?
C1 C2 C3 111.1(7) . . ?
C1 C2 C4 107.1(7) . . ?
C3 C2 C4 110.1(8) . . ?
C1 C2 H2 109.5 . . ?
C3 C2 H2 109.5 . . ?
C4 C2 H2 109.5 . . ?
C2 C3 H3A 109.5 . . ?
C2 C3 H3B 109.5 . . ?
H3A C3 H3B 109.5 . . ?
C2 C3 H3C 109.5 . . ?
H3A C3 H3C 109.5 . . ?
H3B C3 H3C 109.5 . . ?
C2 C4 H4A 109.5 . . ?
C2 C4 H4B 109.5 . . ?
H4A C4 H4B 109.5 . . ?
C2 C4 H4C 109.5 . . ?
H4A C4 H4C 109.5 . . ?
H4B C4 H4C 109.5 . . ?
O5 C5 O4 124.1(7) . . ?
O5 C5 C6 120.0(7) . . ?
O4 C5 C6 115.9(7) . . ?
C5 C6 C8 109.2(7) . . ?
C5 C6 C7 112.9(6) . . ?
C8 C6 C7 112.1(7) . . ?
C5 C6 H6 107.4 . . ?
C8 C6 H6 107.4 . . ?
C7 C6 H6 107.4 . . ?
C6 C7 H7A 109.5 . . ?
C6 C7 H7B 109.5 . . ?
H7A C7 H7B 109.5 . . ?
C6 C7 H7C 109.5 . . ?
H7A C7 H7C 109.5 . . ?
H7B C7 H7C 109.5 . . ?
C6 C8 H8A 109.5 . . ?
C6 C8 H8B 109.5 . . ?
H8A C8 H8B 109.5 . . ?
C6 C8 H8C 109.5 . . ?
H8A C8 H8C 109.5 . . ?
H8B C8 H8C 109.5 . . ?
O6 C9 O7 122.9(7) . . ?
O6 C9 C10 120.8(7) . . ?
O7 C9 C10 116.3(7) . . ?
C9 C10 C11 113.6(7) . . ?
C9 C10 C12 110.6(8) . . ?
C11 C10 C12 111.7(8) . . ?
C9 C10 H10 106.8 . . ?
C11 C10 H10 106.8 . . ?
C12 C10 H10 106.8 . . ?
C10 C11 H11A 109.5 . . ?
C10 C11 H11B 109.5 . . ?
H11A C11 H11B 109.5 . . ?
C10 C11 H11C 109.5 . . ?
H11A C11 H11C 109.5 . . ?
H11B C11 H11C 109.5 . . ?
C10 C12 H12A 109.5 . . ?
C10 C12 H12B 109.5 . . ?
H12A C12 H12B 109.5 . . ?
C10 C12 H12C 109.5 . . ?
H12A C12 H12C 109.5 . . ?
H12B C12 H12C 109.5 . . ?
O9 C13 O8 118.2(7) . . ?
O9 C13 C14 121.5(7) . . ?
O8 C13 C14 120.1(7) . . ?
O9 C13 Eu2 62.2(4) . . ?
O8 C13 Eu2 56.0(4) . . ?
C14 C13 Eu2 174.4(5) . . ?
C13 C14 C15 110.6(7) . . ?
C13 C14 C16 109.5(7) . . ?
C15 C14 C16 111.1(7) . . ?
C13 C14 H14 108.5 . . ?
C15 C14 H14 108.5 . . ?
C16 C14 H14 108.5 . . ?
C14 C15 H15A 109.5 . . ?
C14 C15 H15B 109.5 . . ?
H15A C15 H15B 109.5 . . ?
C14 C15 H15C 109.5 . . ?
H15A C15 H15C 109.5 . . ?
H15B C15 H15C 109.5 . . ?
C14 C16 H16A 109.5 . . ?
C14 C16 H16B 109.5 . . ?
H16A C16 H16B 109.5 . . ?
C14 C16 H16C 109.5 . . ?
H16A C16 H16C 109.5 . . ?
H16B C16 H16C 109.5 . . ?
C18 C17 N1 114.4(7) . . ?
C18 C17 H17A 108.7 . . ?
N1 C17 H17A 108.7 . . ?
C18 C17 H17B 108.7 . . ?
N1 C17 H17B 108.7 . . ?
H17A C17 H17B 107.6 . . ?
O10 C18 C17 117.4(8) . . ?
O10 C18 H18A 107.9 . . ?
C17 C18 H18A 107.9 . . ?
O10 C18 H18B 107.9 . . ?
C17 C18 H18B 107.9 . . ?
H18A C18 H18B 107.2 . . ?
N1 C19 C20 108.5(7) . . ?
N1 C19 H19A 110.0 . . ?
C20 C19 H19A 110.0 . . ?
N1 C19 H19B 110.0 . . ?
C20 C19 H19B 110.0 . . ?
H19A C19 H19B 108.4 . . ?
O11 C20 C19 107.9(7) . . ?
O11 C20 H20A 110.1 . . ?
C19 C20 H20A 110.1 . . ?
O11 C20 H20B 110.1 . . ?
C19 C20 H20B 110.1 . . ?
H20A C20 H20B 108.4 . . ?
N1 C21 C22 117.2(6) . . ?
N1 C21 H21A 108.0 . . ?
C22 C21 H21A 108.0 . . ?
N1 C21 H21B 108.0 . . ?
C22 C21 H21B 108.0 . . ?
H21A C21 H21B 107.2 . . ?
C21 C22 C23 111.1(7) . . ?
C21 C22 H22A 109.4 . . ?
C23 C22 H22A 109.4 . . ?
C21 C22 H22B 109.4 . . ?
C23 C22 H22B 109.4 . . ?
H22A C22 H22B 108.0 . . ?
C22 C23 C24 112.1(7) . . ?
C22 C23 H23A 109.2 . . ?
C24 C23 H23A 109.2 . . ?
C22 C23 H23B 109.2 . . ?
C24 C23 H23B 109.2 . . ?
H23A C23 H23B 107.9 . . ?
C23 C24 H24A 109.5 . . ?
C23 C24 H24B 109.5 . . ?
H24A C24 H24B 109.5 . . ?
C23 C24 H24C 109.5 . . ?
H24A C24 H24C 109.5 . . ?
H24B C24 H24C 109.5 . . ?
Co1 O1 Eu2 98.2(2) . . ?
Co1 O1 Eu1 99.76(19) . . ?
Eu2 O1 Eu1 114.21(19) . . ?
Co1 O1 H1 114.2 . . ?
Eu2 O1 H1 114.2 . . ?
Eu1 O1 H1 114.3 . . ?
C1 O2 Co1 129.6(5) . . ?
C1 O3 Eu1 130.9(5) . . ?
C5 O4 Co1 129.3(5) . . ?
C5 O5 Eu2 133.4(5) . . ?
C9 O6 Eu2 136.9(5) . . ?
C9 O7 Eu2 138.6(5) . 2_575 ?
C13 O8 Eu1 133.6(5) . . ?
C13 O8 Eu2 98.8(4) . . ?
Eu1 O8 Eu2 109.25(19) . . ?
C13 O9 Eu2 166.0(5) . 2_575 ?
C13 O9 Eu2 92.7(4) . . ?
Eu2 O9 Eu2 101.24(18) 2_575 . ?
C18 O10 Co1 112.2(5) . . ?
C18 O10 Eu1 138.5(6) . . ?
Co1 O10 Eu1 104.7(2) . . ?
C20 O11 Co1 113.0(4) . . ?
C20 O11 Eu2 142.0(4) . . ?
Co1 O11 Eu2 104.6(2) . . ?
N2 O12 Eu1 96.2(4) . . ?
N2 O13 Eu1 94.9(4) . . ?
N3 O15 Eu1 97.4(4) . . ?
N3 O16 Eu1 94.0(4) . . ?
Eu1 O18 H18C 120.0 . . ?
Eu1 O18 H18D 120.0 . . ?
H18C O18 H18D 120.0 . . ?
C17 N1 C21 111.0(6) . . ?
C17 N1 C19 111.2(7) . . ?
C21 N1 C19 109.2(6) . . ?
C17 N1 Co1 106.6(5) . . ?
C21 N1 Co1 113.5(5) . . ?
C19 N1 Co1 105.2(5) . . ?
O14 N2 O13 121.9(7) . . ?
O14 N2 O12 121.3(7) . . ?
O13 N2 O12 116.8(6) . . ?
O14 N2 Eu1 176.3(5) . . ?
O13 N2 Eu1 59.2(4) . . ?
O12 N2 Eu1 58.0(3) . . ?
O17 N3 O16 122.4(7) . . ?
O17 N3 O15 119.8(7) . . ?
O16 N3 O15 117.8(6) . . ?
O17 N3 Eu1 174.0(5) . . ?
O16 N3 Eu1 60.7(4) . . ?
O15 N3 Eu1 57.2(4) . . ?

loop_
_geom_bond_atom_site_label_1
_geom_bond_atom_site_label_2
_geom_bond_distance
_geom_bond_site_symmetry_2
_geom_bond_publ_flag
Eu1 O10 2.316(5) . ?
Eu1 O3 2.383(5) . ?
Eu1 O1 2.416(5) . ?
Eu1 O8 2.463(5) . ?
Eu1 O18 2.467(5) . ?
Eu1 O12 2.473(5) . ?
Eu1 O15 2.492(5) . ?
Eu1 O13 2.500(5) . ?
Eu1 O16 2.571(5) . ?
Eu1 N2 2.901(7) . ?
Eu1 N3 2.941(7) . ?
Eu1 Co1 3.3307(15) . ?
Eu2 O11 2.271(5) . ?
Eu2 O5 2.326(5) . ?
Eu2 O7 2.362(5) 2_575 ?
Eu2 O6 2.372(5) . ?
Eu2 O9 2.382(5) 2_575 ?
Eu2 O1 2.409(5) . ?
Eu2 O8 2.505(5) . ?
Eu2 O9 2.643(5) . ?
Eu2 C13 2.985(8) . ?
Eu2 Co1 3.2855(13) . ?
Eu2 Eu2 3.8872(12) 2_575 ?
Co1 O11 1.870(5) . ?
Co1 O10 1.877(5) . ?
Co1 O2 1.892(5) . ?
Co1 O4 1.903(5) . ?
Co1 O1 1.919(5) . ?
Co1 N1 1.965(6) . ?
C1 O2 1.259(9) . ?
C1 O3 1.282(9) . ?
C1 C2 1.533(10) . ?
C2 C3 1.535(11) . ?
C2 C4 1.539(11) . ?
C2 H2 1.0000 . ?
C3 H3A 0.9800 . ?
C3 H3B 0.9800 . ?
C3 H3C 0.9800 . ?
C4 H4A 0.9800 . ?
C4 H4B 0.9800 . ?
C4 H4C 0.9800 . ?
C5 O5 1.263(9) . ?
C5 O4 1.296(9) . ?
C5 C6 1.501(11) . ?
C6 C8 1.518(11) . ?
C6 C7 1.520(11) . ?
C6 H6 1.0000 . ?
C7 H7A 0.9800 . ?
C7 H7B 0.9800 . ?
C7 H7C 0.9800 . ?
C8 H8A 0.9800 . ?
C8 H8B 0.9800 . ?
C8 H8C 0.9800 . ?
C9 O6 1.267(9) . ?
C9 O7 1.274(9) . ?
C9 C10 1.493(11) . ?
C10 C11 1.507(12) . ?
C10 C12 1.537(13) . ?
C10 H10 1.0000 . ?
C11 H11A 0.9800 . ?
C11 H11B 0.9800 . ?
C11 H11C 0.9800 . ?
C12 H12A 0.9800 . ?
C12 H12B 0.9800 . ?
C12 H12C 0.9800 . ?
C13 O9 1.269(9) . ?
C13 O8 1.284(9) . ?
C13 C14 1.491(11) . ?
C14 C15 1.510(11) . ?
C14 C16 1.540(12) . ?
C14 H14 1.0000 . ?
C15 H15A 0.9800 . ?
C15 H15B 0.9800 . ?
C15 H15C 0.9800 . ?
C16 H16A 0.9800 . ?
C16 H16B 0.9800 . ?
C16 H16C 0.9800 . ?
C17 C18 1.427(12) . ?
C17 N1 1.468(10) . ?
C17 H17A 0.9900 . ?
C17 H17B 0.9900 . ?
C18 O10 1.352(11) . ?
C18 H18A 0.9900 . ?
C18 H18B 0.9900 . ?
C19 N1 1.513(11) . ?
C19 C20 1.515(11) . ?
C19 H19A 0.9900 . ?
C19 H19B 0.9900 . ?
C20 O11 1.402(9) . ?
C20 H20A 0.9900 . ?
C20 H20B 0.9900 . ?
C21 N1 1.484(9) . ?
C21 C22 1.509(10) . ?
C21 H21A 0.9900 . ?
C21 H21B 0.9900 . ?
C22 C23 1.527(11) . ?
C22 H22A 0.9900 . ?
C22 H22B 0.9900 . ?
C23 C24 1.528(11) . ?
C23 H23A 0.9900 . ?
C23 H23B 0.9900 . ?
C24 H24A 0.9800 . ?
C24 H24B 0.9800 . ?
C24 H24C 0.9800 . ?
O1 H1 0.9800 . ?
O12 N2 1.270(8) . ?
O13 N2 1.270(8) . ?
O14 N2 1.217(8) . ?
O15 N3 1.274(8) . ?
O16 N3 1.261(8) . ?
O17 N3 1.238(8) . ?
O18 H18C 0.9500 . ?
O18 H18D 0.9500 . ?

loop_
_geom_hbond_atom_site_label_D
_geom_hbond_atom_site_label_H
_geom_hbond_atom_site_label_A
_geom_hbond_distance_DH
_geom_hbond_distance_HA
_geom_hbond_distance_DA
_geom_hbond_angle_DHA
_geom_hbond_site_symmetry_A
C19 H19A O14 0.99 2.61 3.216(11) 119.5 2_576
C21 H21B O4 0.99 2.32 2.929(9) 118.9 .
O1 H1 O15 0.98 2.50 3.228(7) 131.4 2_675
O1 H1 O17 0.98 2.05 2.995(8) 160.9 2_675
O1 H1 N3 0.98 2.62 3.524(9) 154.3 2_675
O18 H18C O7 0.95 1.80 2.728(7) 163.7 2_575
O18 H18D O3 0.95 2.09 2.785(7) 128.5 2_675
